data_4350199
loop_
_publ_author_name
'Barral, M. Carmen'
'Gallo, Teresa'
'Herrero, Santiago'
'Jim\'enez-Aparicio, Reyes'
'Torres, M. Rosario'
'Urbanos, Francisco A.'

_publ_section_title
;
 Equatorially connected diruthenium(II,III) units toward paramagnetic
 supramolecular structures with singular magnetic properties.
;
_journal_issue 9
_journal_name_full 'Inorganic chemistry'
_journal_page_first 3639
_journal_page_last 3647
_journal_paper_doi 10.1021/ic052174t
_journal_volume 45
_journal_year 2006
_chemical_formula_sum 'C49 H41 Cl N7 O2.5 Ru2'
_chemical_formula_weight 1005.48
_space_group_IT_number 2
_space_group_name_Hall '-P 1'
_space_group_name_H-M_alt 'P -1'
_symmetry_cell_setting triclinic
_symmetry_space_group_name_H-M 'P -1'
_atom_sites_solution_hydrogens geom
_atom_sites_solution_primary direct
_atom_sites_solution_secondary difmap
_audit_creation_method SHELXL-97
_cell_angle_alpha 68.579(2)
_cell_angle_beta 82.519(2)
_cell_angle_gamma 66.935(2)
_cell_formula_units_Z 2
_cell_length_a 12.9701(13)
_cell_length_b 13.8213(14)
_cell_length_c 16.7944(17)
_cell_measurement_temperature 293(2)
_cell_volume 2578.3(5)
_computing_cell_refinement 'Bruker SMART'
_computing_data_collection 'Bruker SMART'
_computing_data_reduction 'Bruker SHELXTL'
_computing_molecular_graphics 'Bruker SHELXTL'
_computing_publication_material 'Bruker SHELXTL'
_computing_structure_refinement 'SHELXL-97 (Sheldrick, 1997)'
_computing_structure_solution 'SHELXS-97 (Sheldrick, 1990)'
_diffrn_ambient_temperature 293(2)
_diffrn_measured_fraction_theta_full 0.986
_diffrn_measured_fraction_theta_max 0.986
_diffrn_measurement_device_type 'CCD area detector'
_diffrn_measurement_method 'phi and omega scans'
_diffrn_radiation_monochromator graphite
_diffrn_radiation_source 'fine-focus sealed tube'
_diffrn_radiation_type MoK\a
_diffrn_radiation_wavelength 0.71073
_diffrn_reflns_av_R_equivalents 0.0646
_diffrn_reflns_av_sigmaI/netI 0.1162
_diffrn_reflns_limit_h_max 15
_diffrn_reflns_limit_h_min -14
_diffrn_reflns_limit_k_max 16
_diffrn_reflns_limit_k_min -9
_diffrn_reflns_limit_l_max 19
_diffrn_reflns_limit_l_min -19
_diffrn_reflns_number 13498
_diffrn_reflns_theta_full 25.00
_diffrn_reflns_theta_max 25.00
_diffrn_reflns_theta_min 1.30
_exptl_absorpt_coefficient_mu 0.680
_exptl_absorpt_correction_type none
_exptl_crystal_colour 'dark red'
_exptl_crystal_density_diffrn 1.295
_exptl_crystal_density_method 'not measured'
_exptl_crystal_description prismatic
_exptl_crystal_F_000 1018
_exptl_crystal_size_max 0.25
_exptl_crystal_size_mid 0.14
_exptl_crystal_size_min 0.09
_refine_diff_density_max 1.544
_refine_diff_density_min -0.612
_refine_diff_density_rms 0.174
_refine_ls_extinction_method none
_refine_ls_goodness_of_fit_ref 1.086
_refine_ls_hydrogen_treatment constr
_refine_ls_matrix_type full
_refine_ls_number_parameters 547
_refine_ls_number_reflns 8969
_refine_ls_number_restraints 5
_refine_ls_restrained_S_all 1.086
_refine_ls_R_factor_all 0.1173
_refine_ls_R_factor_gt 0.0664
_refine_ls_shift/su_max 1.060
_refine_ls_shift/su_mean 0.024
_refine_ls_structure_factor_coef Fsqd
_refine_ls_weighting_details 'calc w=1/[\s^2^(Fo^2^)+(0.1239P)^2^+0.0000P] where P=(Fo^2^+2Fc^2^)/3'
_refine_ls_weighting_scheme calc
_refine_ls_wR_factor_gt 0.2297
_refine_ls_wR_factor_ref 0.2547
_reflns_number_gt 4916
_reflns_number_total 8969
_reflns_threshold_expression >2sigma(I)
_cod_data_source_file ic052174tsi20051222_024516.cif
_cod_data_source_block '[Ru2Cl(O2C-p-C6H4CN)(DPhF)3].0.5THF'
_cod_depositor_comments
;
The following automatic conversions were performed:

data item '_symmetry_cell_setting' value 'Triclinic' was changed to
'triclinic' in accordance with the
/home/saulius/struct/COD-crude-data/automatic-downloads/DataCite-retrospective/ACS/depositions/lib/dictionaries/cif_core.dic
dictionary named 'cif_core.dic' version 2.4.2 last updated on
2011-04-26.

Automatic conversion script
Id: cif_fix_values 6909 2019-04-08 15:41:33Z antanas 
;
_cod_original_sg_symbol_H-M P-1
_cod_original_formula_sum 'C49 H41 Cl N7 O2.50 Ru2'
_cod_database_code 4350199

loop_
_symmetry_equiv_pos_as_xyz
'x, y, z'
'-x, -y, -z'

loop_
_atom_site_label
_atom_site_type_symbol
_atom_site_fract_x
_atom_site_fract_y
_atom_site_fract_z
_atom_site_U_iso_or_equiv
_atom_site_adp_type
_atom_site_occupancy
_atom_site_symmetry_multiplicity
_atom_site_calc_flag
_atom_site_refinement_flags
C1 C 0.3508(8) 0.7430(9) 0.2733(6) 0.045(3) Uani 1 1 d .
C2 C 0.5320(8) 0.8666(8) 0.3126(6) 0.039(2) Uani 1 1 d .
H2 H 0.6086 0.8494 0.3047 0.047 Uiso 1 1 calc R
C3 C 0.0940(8) 0.9346(8) 0.3399(6) 0.041(2) Uani 1 1 d .
H3 H 0.0200 0.9400 0.3419 0.049 Uiso 1 1 calc R
C4 C 0.2747(8) 1.0773(9) 0.3878(7) 0.047(3) Uani 1 1 d .
H4 H 0.2609 1.1364 0.4069 0.056 Uiso 1 1 calc R
C5 C 0.5158(14) 0.3925(13) 0.1379(9) 0.098(5) Uani 1 1 d .
C6 C 0.3859(8) 0.6491(9) 0.2389(6) 0.042(2) Uani 1 1 d .
C7 C 0.3706(10) 0.6713(10) 0.1538(7) 0.059(3) Uani 1 1 d .
H7 H 0.3331 0.7444 0.1182 0.071 Uiso 1 1 calc R
C8 C 0.4105(12) 0.5858(11) 0.1206(8) 0.075(4) Uani 1 1 d .
H8 H 0.3983 0.6005 0.0633 0.090 Uiso 1 1 calc R
C9 C 0.4689(10) 0.4780(11) 0.1735(8) 0.064(3) Uani 1 1 d .
C10 C 0.4818(11) 0.4537(10) 0.2598(7) 0.065(3) Uani 1 1 d .
H10 H 0.5175 0.3803 0.2957 0.078 Uiso 1 1 calc R
C11 C 0.4417(9) 0.5384(9) 0.2912(7) 0.055(3) Uani 1 1 d .
H11 H 0.4515 0.5227 0.3491 0.065 Uiso 1 1 calc R
C12 C 0.5848(8) 0.7249(8) 0.4415(6) 0.037(2) Uani 1 1 d .
C13 C 0.6001(9) 0.6137(9) 0.4595(7) 0.052(3) Uani 1 1 d .
H13 H 0.5501 0.5960 0.4378 0.062 Uiso 1 1 calc R
C14 C 0.6923(10) 0.5278(9) 0.5109(8) 0.061(3) Uani 1 1 d .
H14 H 0.7038 0.4533 0.5218 0.073 Uiso 1 1 calc R
C15 C 0.7648(9) 0.5528(11) 0.5447(8) 0.066(3) Uani 1 1 d .
H15 H 0.8247 0.4958 0.5792 0.079 Uiso 1 1 calc R
C16 C 0.7485(9) 0.6631(11) 0.5275(8) 0.066(3) Uani 1 1 d .
H16 H 0.7975 0.6807 0.5505 0.079 Uiso 1 1 calc R
C17 C 0.6586(9) 0.7486(9) 0.4755(7) 0.054(3) Uani 1 1 d .
H17 H 0.6487 0.8229 0.4638 0.064 Uiso 1 1 calc R
C18 C 0.1038(8) 0.8166(9) 0.4816(6) 0.042(2) Uani 1 1 d .
C19 C 0.0815(8) 0.7279(9) 0.4769(7) 0.051(3) Uani 1 1 d .
H19 H 0.1004 0.7080 0.4281 0.061 Uiso 1 1 calc R
C20 C 0.0331(9) 0.6711(9) 0.5422(8) 0.060(3) Uani 1 1 d .
H20 H 0.0197 0.6112 0.5392 0.072 Uiso 1 1 calc R
C21 C 0.0024(8) 0.7023(9) 0.6154(7) 0.057(3) Uani 1 1 d .
H21 H -0.0312 0.6629 0.6608 0.068 Uiso 1 1 calc R
C22 C 0.0221(9) 0.7899(10) 0.6196(7) 0.058(3) Uani 1 1 d .
H22 H -0.0004 0.8120 0.6672 0.070 Uiso 1 1 calc R
C23 C 0.0756(9) 0.8466(9) 0.5529(7) 0.050(3) Uani 1 1 d .
H23 H 0.0922 0.9044 0.5567 0.060 Uiso 1 1 calc R
C24 C 0.3108(8) 0.9680(9) 0.5302(7) 0.045(3) Uani 1 1 d .
C25 C 0.4056(10) 0.8977(10) 0.5788(7) 0.059(3) Uani 1 1 d .
H25 H 0.4667 0.8533 0.5559 0.071 Uiso 1 1 calc R
C26 C 0.4107(11) 0.8923(11) 0.6633(8) 0.071(4) Uani 1 1 d .
H26 H 0.4754 0.8450 0.6963 0.086 Uiso 1 1 calc R
C27 C 0.3180(11) 0.9586(10) 0.6979(8) 0.062(3) Uani 1 1 d .
H27 H 0.3206 0.9555 0.7539 0.075 Uiso 1 1 calc R
C28 C 0.2268(10) 1.0257(10) 0.6500(7) 0.057(3) Uani 1 1 d .
H28 H 0.1659 1.0694 0.6735 0.068 Uiso 1 1 calc R
C29 C 0.2182(8) 1.0336(8) 0.5650(7) 0.046(3) Uani 1 1 d .
H29 H 0.1527 1.0810 0.5329 0.055 Uiso 1 1 calc R
C30 C 0.5094(9) 0.9861(9) 0.1691(6) 0.044(2) Uani 1 1 d .
C31 C 0.4727(10) 1.0970(10) 0.1239(7) 0.057(3) Uani 1 1 d .
H31 H 0.4170 1.1474 0.1457 0.068 Uiso 1 1 calc R
C32 C 0.5193(12) 1.1361(11) 0.0434(8) 0.072(4) Uani 1 1 d .
H32 H 0.4934 1.2126 0.0127 0.087 Uiso 1 1 calc R
C33 C 0.5998(12) 1.0659(13) 0.0101(8) 0.079(4) Uani 1 1 d .
H33 H 0.6297 1.0925 -0.0431 0.095 Uiso 1 1 calc R
C34 C 0.6366(11) 0.9544(13) 0.0563(9) 0.080(4) Uani 1 1 d .
H34 H 0.6932 0.9049 0.0344 0.096 Uiso 1 1 calc R
C35 C 0.5920(10) 0.9121(10) 0.1358(7) 0.067(3) Uani 1 1 d .
H35 H 0.6175 0.8354 0.1658 0.081 Uiso 1 1 calc R
C36 C 0.0594(9) 1.0437(9) 0.1939(7) 0.051(3) Uani 1 1 d .
C37 C -0.0537(10) 1.1019(10) 0.1988(8) 0.064(3) Uani 1 1 d .
H37 H -0.0847 1.1050 0.2514 0.077 Uiso 1 1 calc R
C38 C -0.1221(12) 1.1561(13) 0.1262(10) 0.093(5) Uani 1 1 d .
H38 H -0.1979 1.1978 0.1290 0.112 Uiso 1 1 calc R
C39 C -0.0717(15) 1.1456(17) 0.0461(10) 0.125(7) Uani 1 1 d .
H39 H -0.1165 1.1776 -0.0028 0.150 Uiso 1 1 calc R
C40 C 0.0401(14) 1.0897(15) 0.0415(9) 0.112(6) Uani 1 1 d .
H40 H 0.0724 1.0866 -0.0107 0.135 Uiso 1 1 calc R
C41 C 0.1049(10) 1.0382(11) 0.1143(7) 0.070(4) Uani 1 1 d .
H41 H 0.1812 0.9984 0.1110 0.084 Uiso 1 1 calc R
C42 C 0.2320(9) 1.2128(9) 0.2489(7) 0.049(3) Uani 1 1 d .
C43 C 0.2637(10) 1.2895(10) 0.2627(8) 0.062(3) Uani 1 1 d .
H43 H 0.3082 1.2663 0.3104 0.075 Uiso 1 1 calc R
C44 C 0.2327(13) 1.3974(11) 0.2096(11) 0.083(4) Uani 1 1 d .
H44 H 0.2540 1.4474 0.2219 0.099 Uiso 1 1 calc R
C45 C 0.1687(15) 1.4330(12) 0.1364(12) 0.107(6) Uani 1 1 d .
H45 H 0.1479 1.5064 0.0986 0.128 Uiso 1 1 calc R
C46 C 0.1388(14) 1.3616(13) 0.1221(9) 0.097(5) Uani 1 1 d .
H46 H 0.0957 1.3850 0.0736 0.117 Uiso 1 1 calc R
C47 C 0.1696(12) 1.2491(10) 0.1779(8) 0.076(4) Uani 1 1 d .
H47 H 0.1468 1.2000 0.1656 0.091 Uiso 1 1 calc R
N1 N 0.4976(6) 0.8114(6) 0.3845(5) 0.0366(18) Uani 1 1 d .
N2 N 0.1561(6) 0.8759(6) 0.4098(5) 0.0363(18) Uani 1 1 d .
N3 N 0.3061(6) 0.9762(7) 0.4437(5) 0.0404(19) Uani 1 1 d .
N4 N 0.4621(6) 0.9464(6) 0.2503(5) 0.0391(19) Uani 1 1 d .
N5 N 0.1325(6) 0.9867(7) 0.2662(5) 0.0397(19) Uani 1 1 d .
N6 N 0.2609(7) 1.1010(7) 0.3035(5) 0.044(2) Uani 1 1 d .
O1 O 0.3323(5) 0.8409(5) 0.2176(4) 0.0438(16) Uani 1 1 d .
O2 O 0.3486(5) 0.7201(5) 0.3532(4) 0.0401(16) Uani 1 1 d .
Ru1 Ru 0.32759(6) 0.84505(6) 0.40279(5) 0.0331(3) Uani 1 1 d .
Ru2 Ru 0.29610(6) 0.97075(6) 0.26258(5) 0.0366(3) Uani 1 1 d .
Cl3 Cl 0.3563(2) 0.7042(2) 0.54315(15) 0.0471(6) Uani 1 1 d .
N7 N 0.5620(12) 0.3213(13) 0.1079(9) 0.117(5) Uiso 1 1 d .
O3 O 0.784(3) 0.438(3) 0.198(2) 0.183(12) Uiso 0.50 1 d PD
C48 C 0.744(3) 0.505(3) 0.251(2) 0.125(12) Uiso 0.50 1 d PD
H48A H 0.8004 0.4868 0.2930 0.150 Uiso 0.50 1 calc PR
H48B H 0.6757 0.5009 0.2797 0.150 Uiso 0.50 1 calc PR
C49 C 0.725(3) 0.618(3) 0.1816(19) 0.121(12) Uiso 0.50 1 d PD
H49A H 0.6466 0.6657 0.1776 0.145 Uiso 0.50 1 calc PR
H49B H 0.7677 0.6552 0.1947 0.145 Uiso 0.50 1 calc PR
C50 C 0.764(4) 0.599(3) 0.097(2) 0.176(18) Uiso 0.50 1 d PD
H50A H 0.8309 0.6157 0.0792 0.211 Uiso 0.50 1 calc PR
H50B H 0.7060 0.6491 0.0540 0.211 Uiso 0.50 1 calc PR
C51 C 0.788(4) 0.478(3) 0.107(2) 0.183(19) Uiso 0.50 1 d PD
H51A H 0.7308 0.4711 0.0801 0.220 Uiso 0.50 1 calc PR
H51B H 0.8614 0.4433 0.0853 0.220 Uiso 0.50 1 calc PR

loop_
_atom_site_aniso_label
_atom_site_aniso_U_11
_atom_site_aniso_U_22
_atom_site_aniso_U_33
_atom_site_aniso_U_23
_atom_site_aniso_U_13
_atom_site_aniso_U_12
C1 0.052(6) 0.051(7) 0.040(7) -0.013(6) 0.005(5) -0.030(5)
C2 0.035(5) 0.044(6) 0.044(6) -0.019(5) 0.007(5) -0.019(5)
C3 0.035(5) 0.050(6) 0.042(6) -0.023(5) 0.004(5) -0.015(5)
C4 0.044(6) 0.042(6) 0.059(8) -0.025(6) 0.014(5) -0.018(5)
C5 0.144(14) 0.081(11) 0.091(12) -0.057(10) 0.024(10) -0.044(10)
C6 0.050(6) 0.052(7) 0.040(6) -0.026(5) 0.014(5) -0.030(5)
C7 0.092(9) 0.052(7) 0.039(7) -0.018(6) 0.006(6) -0.031(7)
C8 0.128(12) 0.066(9) 0.044(7) -0.028(7) 0.000(7) -0.040(8)
C9 0.080(9) 0.067(9) 0.063(8) -0.040(7) 0.015(7) -0.033(7)
C10 0.098(10) 0.056(8) 0.046(7) -0.021(6) -0.008(6) -0.025(7)
C11 0.080(8) 0.050(7) 0.037(6) -0.023(6) 0.007(6) -0.023(6)
C12 0.038(5) 0.040(6) 0.040(6) -0.018(5) 0.011(4) -0.020(5)
C13 0.045(6) 0.058(7) 0.059(7) -0.030(6) 0.008(5) -0.019(6)
C14 0.058(7) 0.043(7) 0.080(9) -0.022(6) 0.012(6) -0.021(6)
C15 0.044(7) 0.067(9) 0.076(9) -0.026(7) -0.006(6) -0.008(6)
C16 0.045(7) 0.086(10) 0.079(9) -0.046(8) -0.001(6) -0.020(7)
C17 0.045(6) 0.051(7) 0.068(8) -0.028(6) 0.007(6) -0.016(6)
C18 0.033(5) 0.048(6) 0.041(6) -0.013(5) 0.006(4) -0.016(5)
C19 0.049(6) 0.054(7) 0.060(7) -0.028(6) 0.016(5) -0.029(6)
C20 0.063(8) 0.048(7) 0.078(9) -0.023(6) 0.017(6) -0.032(6)
C21 0.043(6) 0.054(7) 0.062(8) -0.003(6) 0.017(5) -0.026(6)
C22 0.057(7) 0.079(9) 0.048(7) -0.032(6) 0.022(5) -0.033(7)
C23 0.056(7) 0.058(7) 0.051(7) -0.029(6) 0.020(5) -0.034(6)
C24 0.045(6) 0.055(7) 0.050(7) -0.030(6) 0.005(5) -0.025(5)
C25 0.070(8) 0.064(8) 0.056(8) -0.036(6) 0.007(6) -0.025(7)
C26 0.081(9) 0.086(10) 0.057(8) -0.028(7) -0.016(7) -0.033(8)
C27 0.083(9) 0.075(9) 0.055(8) -0.041(7) 0.015(7) -0.043(8)
C28 0.052(7) 0.071(8) 0.068(8) -0.042(7) 0.017(6) -0.031(6)
C29 0.047(6) 0.046(6) 0.052(7) -0.024(5) 0.012(5) -0.023(5)
C30 0.051(6) 0.043(6) 0.042(6) -0.013(5) 0.008(5) -0.026(5)
C31 0.073(8) 0.064(8) 0.048(7) -0.024(6) 0.017(6) -0.040(7)
C32 0.096(10) 0.057(8) 0.065(9) -0.014(7) 0.023(7) -0.043(8)
C33 0.092(11) 0.091(11) 0.056(9) -0.017(8) 0.026(7) -0.051(9)
C34 0.071(9) 0.109(12) 0.065(9) -0.045(9) 0.026(7) -0.033(9)
C35 0.068(8) 0.061(8) 0.056(8) -0.015(6) 0.020(6) -0.019(7)
C36 0.052(7) 0.055(7) 0.046(7) -0.011(5) -0.003(5) -0.025(6)
C37 0.052(7) 0.080(9) 0.056(8) -0.013(7) -0.003(6) -0.027(7)
C38 0.065(9) 0.105(12) 0.092(12) -0.012(10) -0.022(8) -0.027(8)
C39 0.103(14) 0.19(2) 0.054(10) -0.003(11) -0.028(9) -0.057(14)
C40 0.084(12) 0.177(18) 0.048(9) -0.029(10) -0.013(8) -0.026(12)
C41 0.060(8) 0.088(10) 0.046(7) -0.021(7) 0.004(6) -0.015(7)
C42 0.049(6) 0.041(6) 0.058(8) -0.019(6) 0.014(5) -0.019(5)
C43 0.058(7) 0.051(7) 0.079(9) -0.022(7) 0.017(6) -0.026(6)
C44 0.100(11) 0.051(9) 0.099(12) -0.022(8) 0.035(9) -0.044(8)
C45 0.136(15) 0.044(9) 0.123(15) -0.001(10) 0.015(12) -0.045(10)
C46 0.132(14) 0.068(10) 0.074(11) -0.009(8) -0.016(9) -0.029(10)
C47 0.102(11) 0.051(8) 0.069(9) -0.005(7) -0.003(8) -0.037(7)
N1 0.037(4) 0.036(5) 0.039(5) -0.012(4) 0.006(4) -0.018(4)
N2 0.037(4) 0.041(5) 0.036(5) -0.015(4) 0.008(4) -0.020(4)
N3 0.043(5) 0.038(5) 0.041(5) -0.017(4) 0.002(4) -0.013(4)
N4 0.042(5) 0.039(5) 0.040(5) -0.015(4) 0.013(4) -0.023(4)
N5 0.036(4) 0.046(5) 0.034(5) -0.010(4) 0.001(4) -0.016(4)
N6 0.047(5) 0.037(5) 0.039(5) -0.009(4) 0.008(4) -0.014(4)
O1 0.052(4) 0.043(4) 0.036(4) -0.014(3) 0.006(3) -0.018(3)
O2 0.052(4) 0.040(4) 0.035(4) -0.017(3) 0.009(3) -0.022(3)
Ru1 0.0364(5) 0.0354(5) 0.0313(5) -0.0138(4) 0.0077(3) -0.0173(4)
Ru2 0.0397(5) 0.0377(5) 0.0341(5) -0.0140(4) 0.0087(3) -0.0173(4)
Cl3 0.0496(15) 0.0522(16) 0.0352(14) -0.0098(12) 0.0050(11) -0.0209(13)

loop_
_atom_type_symbol
_atom_type_description
_atom_type_scat_dispersion_real
_atom_type_scat_dispersion_imag
_atom_type_scat_source
C C 0.0033 0.0016 'International Tables Vol C Tables 4.2.6.8 and 6.1.1.4'
H H 0.0000 0.0000 'International Tables Vol C Tables 4.2.6.8 and 6.1.1.4'
N N 0.0061 0.0033 'International Tables Vol C Tables 4.2.6.8 and 6.1.1.4'
O O 0.0106 0.0060 'International Tables Vol C Tables 4.2.6.8 and 6.1.1.4'
Cl Cl 0.1484 0.1585 'International Tables Vol C Tables 4.2.6.8 and 6.1.1.4'
Ru Ru -1.2594 0.8363 'International Tables Vol C Tables 4.2.6.8 and 6.1.1.4'

loop_
_geom_angle_atom_site_label_1
_geom_angle_atom_site_label_2
_geom_angle_atom_site_label_3
_geom_angle
O2 C1 O1 125.1(9)
O2 C1 C6 118.7(9)
O1 C1 C6 116.0(9)
N4 C2 N1 122.5(9)
N4 C2 H2 118.7
N1 C2 H2 118.7
N5 C3 N2 122.8(9)
N5 C3 H3 118.6
N2 C3 H3 118.6
N3 C4 N6 123.6(9)
N3 C4 H4 118.2
N6 C4 H4 118.2
N7 C5 C9 175.6(18)
C7 C6 C11 118.7(9)
C7 C6 C1 120.3(10)
C11 C6 C1 120.8(9)
C6 C7 C8 120.4(11)
C6 C7 H7 119.8
C8 C7 H7 119.8
C9 C8 C7 119.3(11)
C9 C8 H8 120.4
C7 C8 H8 120.3
C8 C9 C10 121.0(11)
C8 C9 C5 118.9(12)
C10 C9 C5 120.2(13)
C11 C10 C9 118.8(11)
C11 C10 H10 120.6
C9 C10 H10 120.6
C10 C11 C6 121.6(10)
C10 C11 H11 119.2
C6 C11 H11 119.2
C17 C12 C13 119.1(10)
C17 C12 N1 121.1(9)
C13 C12 N1 119.8(9)
C14 C13 C12 119.5(10)
C14 C13 H13 120.2
C12 C13 H13 120.3
C13 C14 C15 120.7(11)
C13 C14 H14 119.6
C15 C14 H14 119.7
C16 C15 C14 119.6(11)
C16 C15 H15 120.2
C14 C15 H15 120.2
C15 C16 C17 120.1(11)
C15 C16 H16 120.0
C17 C16 H16 120.0
C12 C17 C16 121.1(11)
C12 C17 H17 119.4
C16 C17 H17 119.5
C23 C18 C19 120.1(10)
C23 C18 N2 121.1(9)
C19 C18 N2 118.8(9)
C20 C19 C18 120.4(10)
C20 C19 H19 119.8
C18 C19 H19 119.8
C19 C20 C21 119.9(11)
C19 C20 H20 120.0
C21 C20 H20 120.0
C22 C21 C20 119.9(10)
C22 C21 H21 120.0
C20 C21 H21 120.1
C21 C22 C23 120.2(10)
C21 C22 H22 119.9
C23 C22 H22 119.9
C18 C23 C22 119.4(10)
C18 C23 H23 120.3
C22 C23 H23 120.3
N3 C24 C29 119.6(9)
N3 C24 C25 120.4(9)
C29 C24 C25 120.1(10)
C24 C25 C26 120.1(11)
C24 C25 H25 120.0
C26 C25 H25 120.0
C27 C26 C25 119.7(12)
C27 C26 H26 120.1
C25 C26 H26 120.1
C28 C27 C26 119.3(11)
C28 C27 H27 120.3
C26 C27 H27 120.3
C27 C28 C29 122.8(11)
C27 C28 H28 118.6
C29 C28 H28 118.6
C24 C29 C28 118.0(10)
C24 C29 H29 121.0
C28 C29 H29 121.0
C31 C30 C35 119.5(10)
C31 C30 N4 119.9(9)
C35 C30 N4 120.6(10)
C30 C31 C32 119.8(11)
C30 C31 H31 120.1
C32 C31 H31 120.1
C33 C32 C31 121.7(12)
C33 C32 H32 119.1
C31 C32 H32 119.2
C32 C33 C34 118.0(12)
C32 C33 H33 121.0
C34 C33 H33 121.0
C33 C34 C35 122.1(12)
C33 C34 H34 119.0
C35 C34 H34 118.9
C30 C35 C34 118.8(12)
C30 C35 H35 120.6
C34 C35 H35 120.6
C37 C36 C41 119.0(10)
C37 C36 N5 123.0(10)
C41 C36 N5 118.0(10)
C36 C37 C38 120.9(12)
C36 C37 H37 119.6
C38 C37 H37 119.6
C37 C38 C39 118.0(14)
C37 C38 H38 121.0
C39 C38 H38 121.0
C40 C39 C38 120.8(13)
C40 C39 H39 119.6
C38 C39 H39 119.6
C39 C40 C41 119.5(14)
C39 C40 H40 120.3
C41 C40 H40 120.2
C40 C41 C36 121.8(12)
C40 C41 H41 119.1
C36 C41 H41 119.1
C47 C42 N6 119.2(10)
C47 C42 C43 116.8(11)
N6 C42 C43 124.0(11)
C44 C43 C42 122.6(14)
C44 C43 H43 118.7
C42 C43 H43 118.7
C45 C44 C43 119.6(14)
C45 C44 H44 120.2
C43 C44 H44 120.2
C44 C45 C46 118.6(14)
C44 C45 H45 120.7
C46 C45 H45 120.7
C45 C46 C47 122.2(15)
C45 C46 H46 118.9
C47 C46 H46 118.9
C42 C47 C46 120.2(13)
C42 C47 H47 119.9
C46 C47 H47 119.9
C2 N1 C12 114.4(8)
C2 N1 Ru1 119.6(7)
C12 N1 Ru1 125.8(6)
C3 N2 C18 115.1(8)
C3 N2 Ru1 119.1(6)
C18 N2 Ru1 124.2(6)
C4 N3 C24 115.6(9)
C4 N3 Ru1 118.4(7)
C24 N3 Ru1 125.6(7)
C2 N4 C30 117.3(8)
C2 N4 Ru2 118.3(6)
C30 N4 Ru2 121.6(7)
C3 N5 C36 117.9(8)
C3 N5 Ru2 117.9(6)
C36 N5 Ru2 124.1(7)
C4 N6 C42 118.3(9)
C4 N6 Ru2 117.6(7)
C42 N6 Ru2 123.9(7)
C1 O1 Ru2 117.3(6)
C1 O2 Ru1 119.4(6)
N1 Ru1 N2 174.2(3)
N1 Ru1 N3 92.2(3)
N2 Ru1 N3 92.3(3)
N1 Ru1 O2 87.3(3)
N2 Ru1 O2 88.0(3)
N3 Ru1 O2 176.2(3)
N1 Ru1 Ru2 88.4(2)
N2 Ru1 Ru2 88.0(2)
N3 Ru1 Ru2 88.9(2)
O2 Ru1 Ru2 87.32(18)
N1 Ru1 Cl3 93.1(2)
N2 Ru1 Cl3 90.2(2)
N3 Ru1 Cl3 95.9(2)
O2 Ru1 Cl3 87.84(19)
Ru2 Ru1 Cl3 174.87(7)
N6 Ru2 N5 93.1(3)
N6 Ru2 N4 92.3(3)
N5 Ru2 N4 174.1(3)
N6 Ru2 O1 178.5(3)
N5 Ru2 O1 87.2(3)
N4 Ru2 O1 87.3(3)
N6 Ru2 Ru1 91.1(2)
N5 Ru2 Ru1 91.5(2)
N4 Ru2 Ru1 90.6(2)
O1 Ru2 Ru1 90.42(18)
C48 O3 C51 126(3)
O3 C48 C49 98(3)
O3 C48 C50 61.8(19)
C49 C48 C50 35.9(15)
O3 C48 H48A 112.3
C49 C48 H48A 113.4
C50 C48 H48A 123.4
O3 C48 H48B 111.8
C49 C48 H48B 111.5
C50 C48 H48B 125.0
H48A C48 H48B 109.7
C50 C49 C48 108(3)
C50 C49 C51 34.6(16)
C48 C49 C51 74.2(17)
C50 C49 H49A 112.3
C48 C49 H49A 110.8
C51 C49 H49A 120.8
C50 C49 H49B 108.0
C48 C49 H49B 108.9
C51 C49 H49B 125.9
H49A C49 H49B 108.5
C49 C50 C51 111(3)
C49 C50 C48 35.9(15)
C51 C50 C48 76(2)
C49 C50 H50A 111.4
C51 C50 H50A 111.6
C48 C50 H50A 121.7
C49 C50 H50B 107.2
C51 C50 H50B 107.6
C48 C50 H50B 125.4
H50A C50 H50B 107.8
O3 C51 C50 95(3)
O3 C51 C49 62(2)
C50 C51 C49 34.5(16)
O3 C51 H51A 113.5
C50 C51 H51A 114.6
C49 C51 H51A 119.7
O3 C51 H51B 112.3
C50 C51 H51B 110.3
C49 C51 H51B 127.6
H51A C51 H51B 110.2

loop_
_geom_bond_atom_site_label_1
_geom_bond_atom_site_label_2
_geom_bond_distance
C1 O2 1.260(11)
C1 O1 1.282(11)
C1 C6 1.497(13)
C2 N4 1.324(12)
C2 N1 1.301(11)
C2 H2 0.9300
C3 N5 1.330(12)
C3 N2 1.313(11)
C3 H3 0.9300
C4 N3 1.301(12)
C4 N6 1.350(12)
C4 H4 0.9300
C5 N7 1.186(16)
C5 C9 1.407(16)
C6 C7 1.373(13)
C6 C11 1.398(14)
C7 C8 1.379(14)
C7 H7 0.9300
C8 C9 1.381(17)
C8 H8 0.9300
C9 C10 1.381(15)
C10 C11 1.350(13)
C10 H10 0.9300
C11 H11 0.9300
C12 C17 1.370(13)
C12 C13 1.389(13)
C12 N1 1.419(12)
C13 C14 1.411(15)
C13 H13 0.9300
C14 C15 1.366(15)
C14 H14 0.9300
C15 C16 1.376(16)
C15 H15 0.9300
C16 C17 1.397(15)
C16 H16 0.9300
C17 H17 0.9300
C18 C23 1.367(13)
C18 C19 1.396(13)
C18 N2 1.443(12)
C19 C20 1.338(14)
C19 H19 0.9300
C20 C21 1.407(15)
C20 H20 0.9300
C21 C22 1.358(14)
C21 H21 0.9300
C22 C23 1.392(14)
C22 H22 0.9300
C23 H23 0.9300
C24 N3 1.423(12)
C24 C29 1.400(13)
C24 C25 1.366(14)
C25 C26 1.403(14)
C25 H25 0.9300
C26 C27 1.402(16)
C26 H26 0.9300
C27 C28 1.322(15)
C27 H27 0.9300
C28 C29 1.407(14)
C28 H28 0.9300
C29 H29 0.9300
C30 C31 1.351(14)
C30 C35 1.383(14)
C30 N4 1.427(12)
C31 C32 1.412(15)
C31 H31 0.9300
C32 C33 1.340(17)
C32 H32 0.9300
C33 C34 1.360(18)
C33 H33 0.9300
C34 C35 1.397(16)
C34 H34 0.9300
C35 H35 0.9300
C36 C37 1.378(15)
C36 C41 1.406(14)
C36 N5 1.418(12)
C37 C38 1.388(16)
C37 H37 0.9300
C38 C39 1.45(2)
C38 H38 0.9300
C39 C40 1.36(2)
C39 H39 0.9300
C40 C41 1.367(16)
C40 H40 0.9300
C41 H41 0.9300
C42 C47 1.351(16)
C42 N6 1.403(13)
C42 C43 1.376(14)
C43 C44 1.354(17)
C43 H43 0.9300
C44 C45 1.40(2)
C44 H44 0.9300
C45 C46 1.296(18)
C45 H45 0.9300
C46 C47 1.414(17)
C46 H46 0.9300
C47 H47 0.9300
N1 Ru1 2.073(7)
N2 Ru1 2.091(7)
N3 Ru1 2.074(8)
N4 Ru2 2.040(7)
N5 Ru2 2.041(7)
N6 Ru2 2.025(8)
O1 Ru2 2.062(6)
O2 Ru1 2.091(6)
Ru1 Ru2 2.3316(11)
Ru1 Cl3 2.407(3)
O3 C48 1.426(5)
O3 C51 1.430(5)
C48 C49 1.517(5)
C48 C50 2.46(5)
C48 H48A 0.9700
C48 H48B 0.9700
C49 C50 1.517(6)
C49 C51 2.50(5)
C49 H49A 0.9700
C49 H49B 0.9700
C50 C51 1.521(6)
C50 H50A 0.9700
C50 H50B 0.9700
C51 H51A 0.9700
C51 H51B 0.9700
